data_8100715
loop_
_publ_author_name
'Hahn, Dirk Uwe'
'Frey, Wolfgang'
'J\"ager, Volker'

_publ_section_title
;
Crystal structure of 2,3:4,6-di-O-isopropylidene-\a-D-mannopyranoside, 
C~13~H~22~O~6~
;
_journal_issue 3
_journal_name_full 'Zeitschrift f\"ur Kristallographie - New Crystal Structures'
_journal_page_first 409
_journal_page_last 410
_journal_volume 217
_journal_year 2002
_chemical_formula_structural 'C13 H22 O6'
_chemical_formula_sum 'C13 H22 O6'
_chemical_formula_weight 274.31
_space_group_IT_number 4
_symmetry_cell_setting monoclinic
_symmetry_space_group_name_Hall 'P 2yb'
_symmetry_space_group_name_H-M 'P 1 21 1'
_cell_angle_alpha 90.00
_cell_angle_beta 101.91(2)
_cell_angle_gamma 90.00
_cell_formula_units_Z 2
_cell_length_a 6.784(2)
_cell_length_b 8.497(2)
_cell_length_c 12.665(4)
_cell_measurement_temperature 293(2)
_cell_volume 714.3(4)
_diffrn_ambient_temperature 293(2)
_exptl_crystal_density_diffrn 1.275
_cod_original_sg_symbol_H-M 'P 21'
_cod_database_code 8100715

loop_
_symmetry_equiv_pos_as_xyz
'x, y, z'
'-x, y+1/2, -z'

loop_
_atom_site_label
_atom_site_type_symbol
_atom_site_fract_x
_atom_site_fract_y
_atom_site_fract_z
_atom_site_U_iso_or_equiv
_atom_site_adp_type
_atom_site_occupancy
_atom_site_symmetry_multiplicity
_atom_site_Wyckoff_symbol
_atom_site_calc_flag
_atom_site_refinement_flags
_atom_site_disorder_assembly
_atom_site_disorder_group
O1 O 0.8412(4) 0.0677(3) 0.7097(2) 0.0484(7) Uani 1 2 a d . . .
C1 C 0.9475(5) 0.1764(5) 0.6574(3) 0.0447(9) Uani 1 2 a d . . .
H1 H 0.9045 0.1602 0.5794 0.054 Uiso 1 2 a calc R . .
O2 O 1.1561(3) 0.1522(4) 0.6849(2) 0.0541(7) Uani 1 2 a d . . .
C2 C 0.9084(5) 0.3480(5) 0.6811(3) 0.0439(9) Uani 1 2 a d . . .
H2 H 1.0232 0.4120 0.6709 0.053 Uiso 1 2 a calc R . .
O3 O 0.7535(3) 0.2815(3) 0.94491(19) 0.0428(6) Uani 1 2 a d . . .
C3 C 0.8580(5) 0.3874(4) 0.7904(3) 0.0447(9) Uani 1 2 a d . . .
H3 H 0.9811 0.4146 0.8426 0.054 Uiso 1 2 a calc R . .
O4 O 0.7646(4) 0.0112(3) 0.9826(2) 0.0516(7) Uani 1 2 a d . . .
C4 C 0.7503(5) 0.2534(4) 0.8332(3) 0.0382(8) Uani 1 2 a d . . .
H4 H 0.6110 0.2461 0.7926 0.046 Uiso 1 2 a calc R . .
O5 O 0.7322(4) 0.5233(3) 0.76585(19) 0.0548(7) Uani 1 2 a d . . .
C5 C 0.8622(5) 0.1013(4) 0.8224(3) 0.0407(9) Uani 1 2 a d . . .
H5 H 1.0049 0.1121 0.8567 0.049 Uiso 1 2 a calc R . .
O6 O 0.7336(4) 0.3973(3) 0.60763(19) 0.0495(7) Uani 1 2 a d . . .
C6 C 0.7681(6) -0.0302(5) 0.8743(3) 0.0500(10) Uani 1 2 a d . . .
H6A H 0.6319 -0.0489 0.8345 0.060 Uiso 1 2 a calc R . .
H6B H 0.8452 -0.1261 0.8732 0.060 Uiso 1 2 a calc R . .
C7 C 0.6656(5) 0.1562(5) 0.9952(3) 0.0456(9) Uani 1 2 a d . . .
C8 C 0.4400(5) 0.1442(5) 0.9539(3) 0.0536(10) Uani 1 2 a d . . .
H8A H 0.3781 0.2432 0.9640 0.080 Uiso 1 2 a calc R . .
H8B H 0.3862 0.0636 0.9929 0.080 Uiso 1 2 a calc R . .
H8C H 0.4126 0.1184 0.8785 0.080 Uiso 1 2 a calc R . .
C9 C 0.7161(6) 0.1913(6) 1.1143(3) 0.0603(11) Uani 1 2 a d . . .
H9A H 0.6530 0.2882 1.1280 0.091 Uiso 1 2 a calc R . .
H9B H 0.8595 0.2009 1.1377 0.091 Uiso 1 2 a calc R . .
H9C H 0.6682 0.1074 1.1530 0.091 Uiso 1 2 a calc R . .
C10 C 0.6640(6) 0.5360(5) 0.6522(3) 0.0523(10) Uani 1 2 a d . . .
C11 C 0.7554(9) 0.6808(6) 0.6132(4) 0.0884(18) Uani 1 2 a d . . .
H11A H 0.7076 0.7726 0.6443 0.133 Uiso 1 2 a calc R . .
H11B H 0.7174 0.6865 0.5360 0.133 Uiso 1 2 a calc R . .
H11C H 0.8995 0.6755 0.6346 0.133 Uiso 1 2 a calc R . .
C12 C 0.4368(7) 0.5321(7) 0.6227(4) 0.0842(16) Uani 1 2 a d . . .
H12A H 0.3836 0.6238 0.6513 0.126 Uiso 1 2 a calc R . .
H12B H 0.3887 0.4393 0.6526 0.126 Uiso 1 2 a calc R . .
H12C H 0.3936 0.5307 0.5456 0.126 Uiso 1 2 a calc R . .
C13 C 1.2145(7) 0.0017(6) 0.6530(4) 0.0695(13) Uani 1 2 a d . . .
H13A H 1.3582 -0.0087 0.6734 0.104 Uiso 1 2 a calc R . .
H13B H 1.1731 -0.0089 0.5761 0.104 Uiso 1 2 a calc R . .
H13C H 1.1515 -0.0787 0.6877 0.104 Uiso 1 2 a calc R . .

loop_
_atom_site_aniso_label
_atom_site_aniso_U_11
_atom_site_aniso_U_22
_atom_site_aniso_U_33
_atom_site_aniso_U_23
_atom_site_aniso_U_13
_atom_site_aniso_U_12
O1 0.0584(15) 0.0402(16) 0.0514(15) -0.0092(12) 0.0225(12) -0.0065(12)
C1 0.045(2) 0.047(2) 0.044(2) -0.0032(19) 0.0155(16) -0.0002(18)
O2 0.0475(14) 0.0643(19) 0.0548(16) -0.0001(15) 0.0205(12) 0.0058(14)
C2 0.0435(19) 0.044(2) 0.046(2) 0.0016(17) 0.0123(17) -0.0091(17)
O3 0.0515(15) 0.0400(15) 0.0388(14) -0.0015(11) 0.0137(11) -0.0041(12)
C3 0.051(2) 0.041(2) 0.041(2) -0.0042(18) 0.0068(16) -0.0065(19)
O4 0.0654(17) 0.0414(15) 0.0536(16) 0.0103(14) 0.0248(12) 0.0112(14)
C4 0.0410(19) 0.038(2) 0.0346(19) -0.0028(16) 0.0066(15) -0.0041(17)
O5 0.0847(19) 0.0373(14) 0.0449(14) 0.0005(14) 0.0192(13) 0.0083(16)
C5 0.0394(18) 0.039(2) 0.047(2) -0.0014(17) 0.0162(16) -0.0012(16)
O6 0.0637(16) 0.0448(16) 0.0409(15) 0.0003(13) 0.0130(12) 0.0029(14)
C6 0.060(2) 0.034(2) 0.061(2) 0.0013(18) 0.024(2) 0.0049(18)
C7 0.051(2) 0.038(2) 0.051(2) 0.0057(19) 0.0183(17) 0.0062(19)
C8 0.050(2) 0.050(2) 0.065(3) 0.003(2) 0.0224(19) 0.001(2)
C9 0.073(3) 0.063(3) 0.047(2) 0.004(2) 0.0167(19) 0.006(2)
C10 0.077(3) 0.038(2) 0.042(2) 0.0018(18) 0.0146(18) 0.004(2)
C11 0.160(5) 0.046(3) 0.067(3) 0.010(2) 0.040(3) 0.000(3)
C12 0.077(3) 0.095(4) 0.078(3) -0.001(3) 0.010(2) 0.030(3)
C13 0.075(3) 0.074(4) 0.066(3) 0.006(3) 0.029(2) 0.026(3)

loop_
_geom_bond_atom_site_label_1
_geom_bond_atom_site_label_2
_geom_bond_distance
_geom_bond_site_symmetry_2
_geom_bond_publ_flag
O1 C1 1.417(4) . ?
O1 C5 1.434(4) . ?
C1 O2 1.401(4) . ?
C1 C2 1.522(6) . ?
C1 H1 0.9800 . ?
O2 C13 1.422(6) . ?
C2 O6 1.411(4) . ?
C2 C3 1.530(5) . ?
C2 H2 0.9800 . ?
O3 C4 1.431(4) . ?
O3 C7 1.433(4) . ?
C3 O5 1.431(4) . ?
C3 C4 1.512(5) . ?
C3 H3 0.9800 . ?
O4 C6 1.421(4) . ?
O4 C7 1.428(5) . ?
C4 C5 1.520(5) . ?
C4 H4 0.9800 . ?
O5 C10 1.422(4) . ?
C5 C6 1.504(5) . ?
C5 H5 0.9800 . ?
O6 C10 1.428(5) . ?
C6 H6A 0.9700 . ?
C6 H6B 0.9700 . ?
C7 C9 1.505(5) . ?
C7 C8 1.515(5) . ?
C8 H8A 0.9600 . ?
C8 H8B 0.9600 . ?
C8 H8C 0.9600 . ?
C9 H9A 0.9600 . ?
C9 H9B 0.9600 . ?
C9 H9C 0.9600 . ?
C10 C11 1.506(7) . ?
C10 C12 1.510(6) . ?
C11 H11A 0.9600 . ?
C11 H11B 0.9600 . ?
C11 H11C 0.9600 . ?
C12 H12A 0.9600 . ?
C12 H12B 0.9600 . ?
C12 H12C 0.9600 . ?
C13 H13A 0.9600 . ?
C13 H13B 0.9600 . ?
C13 H13C 0.9600 . ?

loop_
_cod_related_entry_id
_cod_related_entry_database
_cod_related_entry_code
1 ChemSpider 17207385
